data_4507212
loop_
_publ_author_name
'Crisan, Manuela'
'Bourosh, Paulina'
'Chumakov, Yurii'
'Petric, Mihaela'
'Ilia, Gheorghe'

_publ_section_title
;
 Supramolecular Assembly and Ab Initio Quantum Chemical Calculations of
 2-Hydroxyethylammonium Salts ofpara-Substituted Benzoic Acids
;
_journal_issue 1
_journal_name_full 'Crystal Growth &amp; Design'
_journal_page_first 143
_journal_paper_doi 10.1021/cg301304y
_journal_volume 13
_journal_year 2013
_chemical_formula_sum 'C9 H12 Cl N O3'
_chemical_formula_weight 217.65
_chemical_name_systematic
; 
 2-hydroxyethylammonium 4-chlorobenzoate 
;
_space_group_IT_number 33
_symmetry_cell_setting orthorhombic
_symmetry_space_group_name_Hall 'P 2c -2n'
_symmetry_space_group_name_H-M 'P n a 21'
_atom_sites_solution_hydrogens geom
_atom_sites_solution_primary direct
_atom_sites_solution_secondary difmap
_audit_creation_method SHELXL-97
_cell_angle_alpha 90.00
_cell_angle_beta 90.00
_cell_angle_gamma 90.00
_cell_formula_units_Z 4
_cell_length_a 6.0255(12)
_cell_length_b 7.3836(15)
_cell_length_c 23.049(5)
_cell_measurement_temperature 293(2)
_cell_volume 1025.4(4)
_computing_structure_refinement 'SHELXL-97 (Sheldrick, 1997)'
_computing_structure_solution 'SHELXS-97 (Sheldrick, 1990)'
_diffrn_ambient_temperature 293(2)
_diffrn_measured_fraction_theta_full 1.000
_diffrn_measured_fraction_theta_max 1.000
_diffrn_radiation_monochromator graphite
_diffrn_radiation_source 'fine-focus sealed tube'
_diffrn_radiation_type MoK\a
_diffrn_radiation_wavelength 0.71073
_diffrn_reflns_av_R_equivalents 0.0361
_diffrn_reflns_av_sigmaI/netI 0.0253
_diffrn_reflns_limit_h_max 7
_diffrn_reflns_limit_h_min -7
_diffrn_reflns_limit_k_max 8
_diffrn_reflns_limit_k_min -8
_diffrn_reflns_limit_l_max 27
_diffrn_reflns_limit_l_min -27
_diffrn_reflns_number 8955
_diffrn_reflns_theta_full 25.49
_diffrn_reflns_theta_max 25.49
_diffrn_reflns_theta_min 1.77
_exptl_absorpt_coefficient_mu 0.353
_exptl_absorpt_correction_T_max 0.965
_exptl_absorpt_correction_T_min 0.938
_exptl_absorpt_correction_type multi-scan
_exptl_absorpt_process_details SADABS
_exptl_crystal_density_diffrn 1.410
_exptl_crystal_density_method 'not measured'
_exptl_crystal_F_000 456
_exptl_crystal_size_max 0.2
_exptl_crystal_size_mid 0.15
_exptl_crystal_size_min 0.1
_refine_diff_density_max 0.134
_refine_diff_density_min -0.117
_refine_diff_density_rms 0.027
_refine_ls_abs_structure_details 'Flack H D (1983), Acta Cryst. A39, 876-881'
_refine_ls_abs_structure_Flack 0.03(5)
_refine_ls_extinction_coef 0.0103(12)
_refine_ls_extinction_expression Fc^*^=kFc[1+0.001xFc^2^\l^3^/sin(2\q)]^-1/4^
_refine_ls_extinction_method SHELXL
_refine_ls_goodness_of_fit_ref 1.017
_refine_ls_hydrogen_treatment constr
_refine_ls_matrix_type full
_refine_ls_number_parameters 129
_refine_ls_number_reflns 1905
_refine_ls_number_restraints 1
_refine_ls_restrained_S_all 1.016
_refine_ls_R_factor_all 0.0319
_refine_ls_R_factor_gt 0.0258
_refine_ls_shift/su_max 0.001
_refine_ls_shift/su_mean 0.000
_refine_ls_structure_factor_coef Fsqd
_refine_ls_weighting_details 'calc w=1/[\s^2^(Fo^2^)+(0.0302P)^2^+0.0000P] where P=(Fo^2^+2Fc^2^)/3'
_refine_ls_weighting_scheme calc
_refine_ls_wR_factor_gt 0.0556
_refine_ls_wR_factor_ref 0.0572
_reflns_number_gt 1674
_reflns_number_total 1905
_reflns_threshold_expression >2sigma(I)
_cod_data_source_file cg301304y_si_002.cif
_cod_data_source_block 5_xxa
_cod_original_sg_symbol_H-M Pna2(1)
_cod_database_code 4507212

loop_
_symmetry_equiv_pos_as_xyz
'x, y, z'
'-x, -y, z+1/2'
'x+1/2, -y+1/2, z'
'-x+1/2, y+1/2, z+1/2'

loop_
_atom_site_label
_atom_site_type_symbol
_atom_site_fract_x
_atom_site_fract_y
_atom_site_fract_z
_atom_site_U_iso_or_equiv
_atom_site_adp_type
_atom_site_occupancy
_atom_site_symmetry_multiplicity
_atom_site_calc_flag
_atom_site_refinement_flags
N1 N 0.8121(2) 0.0738(2) 0.60059(6) 0.0405(4) Uani 1 1 d .
H1A H 0.8422 0.1762 0.5818 0.049 Uiso 1 1 calc R
H2A H 0.9332 0.0358 0.6191 0.049 Uiso 1 1 calc R
H3A H 0.7042 0.0934 0.6262 0.049 Uiso 1 1 calc R
O1 O 0.3791(2) 0.07885(17) 0.54512(5) 0.0459(3) Uani 1 1 d .
H3D H 0.3370 0.0098 0.5707 0.055 Uiso 1 1 calc R
C1 C 0.7403(3) -0.0657(3) 0.55864(8) 0.0436(5) Uani 1 1 d .
H2B H 0.6806 -0.1686 0.5796 0.052 Uiso 1 1 calc R
H1B H 0.8681 -0.1072 0.5367 0.052 Uiso 1 1 calc R
C2 C 0.5673(3) 0.0043(2) 0.51723(8) 0.0442(5) Uani 1 1 d .
H1C H 0.6338 0.0964 0.4928 0.053 Uiso 1 1 calc R
H2C H 0.5196 -0.0942 0.4923 0.053 Uiso 1 1 calc R
Cl1 Cl -0.10136(10) -0.03163(8) 0.92460(2) 0.06231(17) Uani 1 1 d .
O2 O 0.4980(2) 0.10542(19) 0.68357(6) 0.0530(3) Uani 1 1 d .
O3 O 0.2180(2) -0.04832(17) 0.64413(5) 0.0424(3) Uani 1 1 d .
C3 C 0.2099(3) 0.0103(2) 0.74608(8) 0.0322(4) Uani 1 1 d .
C4 C 0.0047(3) -0.0732(2) 0.75350(7) 0.0380(4) Uani 1 1 d .
H4 H -0.0685 -0.1212 0.7215 0.046 Uiso 1 1 calc R
C5 C -0.0922(3) -0.0856(2) 0.80810(8) 0.0415(4) Uani 1 1 d .
H5 H -0.2300 -0.1405 0.8127 0.050 Uiso 1 1 calc R
C7 C 0.2242(3) 0.0680(3) 0.84938(8) 0.0436(5) Uani 1 1 d .
H7 H 0.2980 0.1144 0.8816 0.052 Uiso 1 1 calc R
C6 C 0.0194(3) -0.0153(3) 0.85552(7) 0.0408(4) Uani 1 1 d .
C8 C 0.3175(3) 0.0810(2) 0.79450(8) 0.0386(4) Uani 1 1 d .
H8 H 0.4541 0.1380 0.7900 0.046 Uiso 1 1 calc R
C9 C 0.3173(3) 0.0238(2) 0.68697(8) 0.0345(4) Uani 1 1 d .

loop_
_atom_site_aniso_label
_atom_site_aniso_U_11
_atom_site_aniso_U_22
_atom_site_aniso_U_33
_atom_site_aniso_U_23
_atom_site_aniso_U_13
_atom_site_aniso_U_12
N1 0.0308(8) 0.0506(9) 0.0401(8) 0.0025(7) 0.0006(8) -0.0010(7)
O1 0.0462(7) 0.0530(8) 0.0385(7) 0.0028(6) 0.0006(6) 0.0075(6)
C1 0.0437(12) 0.0410(11) 0.0462(11) 0.0000(8) 0.0034(10) 0.0033(8)
C2 0.0498(11) 0.0498(12) 0.0331(10) -0.0024(8) 0.0016(9) 0.0017(9)
Cl1 0.0688(3) 0.0804(3) 0.0377(2) 0.0050(3) 0.0162(3) -0.0033(3)
O2 0.0401(7) 0.0763(9) 0.0426(7) -0.0059(7) 0.0088(6) -0.0176(7)
O3 0.0385(7) 0.0540(8) 0.0347(6) -0.0072(6) -0.0004(6) -0.0042(6)
C3 0.0306(9) 0.0336(9) 0.0325(8) 0.0015(7) -0.0013(8) 0.0018(8)
C4 0.0333(9) 0.0442(10) 0.0364(9) 0.0003(8) -0.0015(9) -0.0046(8)
C5 0.0352(10) 0.0455(10) 0.0438(10) 0.0043(8) 0.0045(9) -0.0064(9)
C7 0.0439(11) 0.0523(12) 0.0347(9) -0.0032(8) -0.0042(8) -0.0053(9)
C6 0.0457(10) 0.0432(10) 0.0335(10) 0.0053(8) 0.0076(8) 0.0039(9)
C8 0.0354(9) 0.0419(11) 0.0385(10) 0.0016(8) 0.0000(8) -0.0051(8)
C9 0.0308(9) 0.0380(9) 0.0346(9) 0.0036(8) 0.0004(8) 0.0015(8)

loop_
_atom_type_symbol
_atom_type_description
_atom_type_scat_dispersion_real
_atom_type_scat_dispersion_imag
_atom_type_scat_source
C C 0.0033 0.0016 'International Tables Vol C Tables 4.2.6.8 and 6.1.1.4'
H H 0.0000 0.0000 'International Tables Vol C Tables 4.2.6.8 and 6.1.1.4'
N N 0.0061 0.0033 'International Tables Vol C Tables 4.2.6.8 and 6.1.1.4'
O O 0.0106 0.0060 'International Tables Vol C Tables 4.2.6.8 and 6.1.1.4'
Cl Cl 0.1484 0.1585 'International Tables Vol C Tables 4.2.6.8 and 6.1.1.4'

loop_
_geom_angle_atom_site_label_1
_geom_angle_atom_site_label_2
_geom_angle_atom_site_label_3
_geom_angle
N1 C1 C2 112.22(15)
O1 C2 C1 113.63(15)
C4 C3 C8 118.77(17)
C4 C3 C9 121.35(15)
C8 C3 C9 119.87(16)
C5 C4 C3 120.91(16)
C6 C5 C4 119.06(17)
C6 C7 C8 118.99(17)
C5 C6 C7 121.22(17)
C5 C6 Cl1 119.28(15)
C7 C6 Cl1 119.50(14)
C7 C8 C3 121.05(17)
O2 C9 O3 124.37(17)
O2 C9 C3 117.54(16)
O3 C9 C3 118.09(15)

loop_
_geom_bond_atom_site_label_1
_geom_bond_atom_site_label_2
_geom_bond_distance
N1 C1 1.478(2)
O1 C2 1.414(2)
C1 C2 1.505(3)
Cl1 C6 1.7547(18)
O2 C9 1.247(2)
O3 C9 1.271(2)
C3 C4 1.392(3)
C3 C8 1.392(3)
C3 C9 1.512(2)
C4 C5 1.390(2)
C5 C6 1.385(3)
C7 C6 1.386(3)
C7 C8 1.388(3)

loop_
_geom_hbond_atom_site_label_D
_geom_hbond_atom_site_label_H
_geom_hbond_atom_site_label_A
_geom_hbond_distance_DH
_geom_hbond_distance_HA
_geom_hbond_distance_DA
_geom_hbond_angle_DHA
_geom_hbond_site_symmetry_A
N1 H1A O1 0.89 2.01 2.894(2) 172.8 3
N1 H2A O3 0.89 1.91 2.793(2) 169.0 1_655
N1 H3A O2 0.89 1.82 2.701(2) 172.0 .
O1 H3D O3 0.82 1.89 2.6518(18) 154.7 .

loop_
_geom_torsion_atom_site_label_1
_geom_torsion_atom_site_label_2
_geom_torsion_atom_site_label_3
_geom_torsion_atom_site_label_4
_geom_torsion
N1 C1 C2 O1 -55.1(2)
C8 C3 C4 C5 0.2(3)
C9 C3 C4 C5 179.70(15)
C3 C4 C5 C6 -0.7(3)
C4 C5 C6 C7 0.5(3)
C4 C5 C6 Cl1 -179.68(14)
C8 C7 C6 C5 0.2(3)
C8 C7 C6 Cl1 -179.64(14)
C6 C7 C8 C3 -0.7(3)
C4 C3 C8 C7 0.5(3)
C9 C3 C8 C7 -179.00(16)
C4 C3 C9 O2 177.85(17)
C8 C3 C9 O2 -2.6(2)
C4 C3 C9 O3 -2.1(2)
C8 C3 C9 O3 177.41(17)
